data_4321167
loop_
_publ_author_name
'Kent D. Redwine'
'William L. Wilson'
'Donald G. Moses'
'Vincent J. Catalano'
'John H. Nelson'

_publ_section_title
;
 Cooperative Diastereoselectivity of Palladium- and Platinum-Promoted
 Intramolecular [4+2] Diels-Alder Cycloaddition Reactions of
 3,4-Dimethyl-1-phenylphosphole
;
_journal_name_full 'Inorganic Chemistry'
_journal_page_first 3392
_journal_page_last 3402
_journal_paper_doi 10.1021/ic990885j
_journal_volume 39
_journal_year 2000
_chemical_formula_sum 'C61 H70 B2 F8 O3 P4 Pt'
_chemical_formula_weight 1343.76
_chemical_name_common 4b
_chemical_name_systematic
;

 ?

;
_space_group_IT_number 15
_symmetry_cell_setting monoclinic
_symmetry_space_group_name_Hall '-C 2yc'
_symmetry_space_group_name_H-M 'C 1 2/c 1'
_atom_sites_solution_hydrogens geom
_atom_sites_solution_primary direct
_atom_sites_solution_secondary difmap
_audit_creation_method SHELXL
_cell_angle_alpha 90.00
_cell_angle_beta 95.197(8)
_cell_angle_gamma 90.00
_cell_formula_units_Z 4
_cell_length_a 12.066(2)
_cell_length_b 26.570(3)
_cell_length_c 19.350(2)
_cell_measurement_reflns_used 20
_cell_measurement_temperature 298(2)
_cell_measurement_theta_max 12.53
_cell_measurement_theta_min 4.71
_cell_volume 6178.0(14)
_computing_cell_refinement 'Siemens XSCANS'
_computing_data_collection 'Siemens XSCANS'
_computing_data_reduction 'Siemens SHELXTL'
_computing_molecular_graphics 'Siemens SHELXTL'
_computing_publication_material 'Siemens SHELXTL'
_computing_structure_refinement 'SHELXL-93 (Sheldrick, 1993)'
_computing_structure_solution 'SHELXS-86 (Sheldrick, 1990)'
_diffrn_ambient_temperature 298(2)
_diffrn_measurement_device 'Siemens P4'
_diffrn_measurement_method '\w scans'
_diffrn_radiation_monochromator graphite
_diffrn_radiation_source 'fine-focus sealed tube'
_diffrn_radiation_type MoK\a
_diffrn_radiation_wavelength 0.71073
_diffrn_reflns_av_R_equivalents 0.0000
_diffrn_reflns_av_sigmaI/netI 0.0689
_diffrn_reflns_limit_h_max 14
_diffrn_reflns_limit_h_min -14
_diffrn_reflns_limit_k_max 31
_diffrn_reflns_limit_k_min 0
_diffrn_reflns_limit_l_max 22
_diffrn_reflns_limit_l_min 0
_diffrn_reflns_number 5422
_diffrn_reflns_theta_max 25.00
_diffrn_reflns_theta_min 1.86
_diffrn_standards_interval_count 97
_diffrn_standards_number 3
_exptl_absorpt_coefficient_mu 2.442
_exptl_absorpt_correction_type none
_exptl_crystal_colour colorless
_exptl_crystal_density_diffrn 1.445
_exptl_crystal_description block
_exptl_crystal_F_000 2720
_exptl_crystal_size_max .42
_exptl_crystal_size_mid .46
_exptl_crystal_size_min .42
_refine_diff_density_max 1.777
_refine_diff_density_min -1.915
_refine_diff_density_rms 0.133
_refine_ls_extinction_coef 0.00022(12)
_refine_ls_extinction_expression Fc^*^=kFc[1+0.001xFc^2^\l^3^/sin(2\q)]^-1/4^
_refine_ls_extinction_method SHELXL
_refine_ls_goodness_of_fit_all 1.034
_refine_ls_goodness_of_fit_obs 1.073
_refine_ls_matrix_type full
_refine_ls_number_parameters 359
_refine_ls_number_reflns 5102
_refine_ls_number_restraints 0
_refine_ls_restrained_S_all 1.048
_refine_ls_restrained_S_obs 1.073
_refine_ls_R_factor_all 0.0837
_refine_ls_R_factor_obs 0.0609
_refine_ls_shift/esd_max 0.005
_refine_ls_shift/esd_mean 0.000
_refine_ls_structure_factor_coef Fsqd
_refine_ls_weighting_details 'w=1/[\s^2^(Fo^2^)+(0.1133P)^2^+0.0000P] where P=(Fo^2^+2Fc^2^)/3'
_refine_ls_weighting_scheme calc
_refine_ls_wR_factor_all 0.1721
_refine_ls_wR_factor_obs 0.1548
_reflns_number_observed 4242
_reflns_number_total 5422
_reflns_observed_criterion >2sigma(I)
_cod_data_source_file ic990885j_7.cif
_cod_data_source_block jhn158c
_cod_depositor_comments
;
The following automatic conversions were performed:

'_refine_ls_weighting_scheme' value 'calc
w=1/[\s^2^(Fo^2^)+(0.1133P)^2^+0.0000P] where P=(Fo^2^+2Fc^2^)/3' was
changed to 'calc'. New tag '_refine_ls_weighting_details' was
created. The value of the new tag was set to
'w=1/[\s^2^(Fo^2^)+(0.1133P)^2^+0.0000P] where P=(Fo^2^+2Fc^2^)/3'.

Automatic conversion script
Id: cif_fix_values 3143 2015-03-26 13:38:13Z robertas 
;
_cod_original_cell_volume 6177.8(12)
_cod_database_code 4321167

loop_
_symmetry_equiv_pos_as_xyz
'x, y, z'
'-x, y, -z+1/2'
'x+1/2, y+1/2, z'
'-x+1/2, y+1/2, -z+1/2'
'-x, -y, -z'
'x, -y, z-1/2'
'-x+1/2, -y+1/2, -z'
'x+1/2, -y+1/2, z-1/2'

loop_
_atom_site_aniso_label
_atom_site_aniso_U_11
_atom_site_aniso_U_22
_atom_site_aniso_U_33
_atom_site_aniso_U_23
_atom_site_aniso_U_13
_atom_site_aniso_U_12
Pt1 0.0423(3) 0.0428(3) 0.0426(3) 0.000 0.0037(2) 0.000
P1 0.0452(10) 0.0506(12) 0.0494(11) -0.0025(10) 0.0051(8) -0.0024(10)
P2 0.0417(10) 0.0504(12) 0.0452(10) 0.0013(10) 0.0017(8) -0.0017(10)
C1 0.045(4) 0.042(5) 0.060(5) -0.004(4) 0.005(4) -0.003(4)
C2 0.047(4) 0.061(6) 0.049(4) 0.011(4) 0.001(4) -0.007(4)
C3 0.063(5) 0.053(5) 0.055(5) 0.012(4) 0.009(4) 0.002(4)
C4 0.076(6) 0.052(5) 0.057(5) 0.001(4) 0.021(4) -0.011(4)
C5 0.052(5) 0.086(8) 0.057(5) 0.006(5) 0.015(4) -0.003(5)
C6 0.053(5) 0.074(7) 0.043(4) -0.003(4) 0.008(4) 0.001(4)
C7 0.071(6) 0.107(9) 0.078(7) 0.018(7) 0.025(5) -0.009(6)
C8 0.092(8) 0.110(10) 0.067(6) -0.021(7) 0.028(6) 0.002(7)
C9 0.058(5) 0.089(8) 0.052(5) -0.003(5) 0.008(4) 0.015(5)
C10 0.046(6) 0.155(14) 0.098(9) 0.038(8) 0.009(5) 0.011(7)
C11 0.068(9) 0.294(30) 0.113(13) 0.043(18) 0.010(8) 0.010(14)
C12 0.103(13) 0.304(37) 0.112(13) 0.040(19) 0.038(11) 0.108(21)
C13 0.156(16) 0.165(18) 0.102(11) -0.024(11) 0.007(12) 0.103(15)
C14 0.086(8) 0.110(11) 0.101(9) -0.034(8) 0.001(7) 0.031(7)
C15 0.052(5) 0.055(5) 0.059(5) -0.009(4) 0.013(4) -0.005(4)
C16 0.119(10) 0.057(6) 0.086(7) 0.004(6) -0.025(7) -0.025(6)
C17 0.156(13) 0.067(8) 0.107(10) 0.017(7) -0.025(10) -0.021(8)
C18 0.097(8) 0.059(7) 0.113(10) -0.021(7) 0.023(8) -0.017(6)
C19 0.103(9) 0.072(8) 0.112(10) -0.035(8) -0.016(7) -0.011(7)
C20 0.082(7) 0.071(7) 0.089(8) -0.013(6) -0.026(6) 0.004(6)
C21 0.048(4) 0.055(5) 0.060(5) 0.011(4) 0.012(4) -0.002(4)
C22 0.112(9) 0.102(9) 0.066(7) -0.004(7) -0.007(6) 0.054(8)
C23 0.168(14) 0.155(15) 0.077(8) -0.012(9) -0.008(9) 0.105(13)
C24 0.102(10) 0.104(11) 0.131(12) 0.040(10) 0.042(9) 0.054(9)
C25 0.064(7) 0.081(9) 0.165(14) 0.026(10) -0.035(8) 0.013(6)
C26 0.086(8) 0.066(7) 0.109(9) -0.006(7) -0.035(7) 0.006(6)
C27 0.250(32) 0.396(56) 0.116(17) 0.000(27) -0.031(18) -0.040(33)
C28 0.133(14) 0.086(12) 0.227(25) -0.051(15) 0.022(15) -0.013(10)
C29 0.179(22) 0.225(29) 0.225(27) -0.052(25) -0.047(19) 0.063(21)
C30 0.213(36) 0.122(24) 0.242(45) 0.000 0.110(33) 0.000
C31 0.306(47) 0.493(66) 0.228(36) 0.239(42) 0.045(28) 0.139(40)
B1 0.158(18) 0.082(12) 0.106(13) 0.004(10) 0.019(12) -0.037(12)
F1 0.520(31) 0.120(9) 0.096(7) -0.015(7) -0.022(12) -0.049(12)
F2 0.379(23) 0.148(10) 0.096(7) 0.021(7) 0.002(10) -0.060(11)
F3 0.165(12) 0.259(19) 0.317(21) 0.016(17) 0.003(13) 0.012(12)
F4 0.203(11) 0.118(9) 0.269(16) -0.032(9) -0.101(11) 0.032(8)
O1 0.250(21) 0.119(14) 0.522(42) -0.038(20) 0.096(24) -0.041(13)
O2 0.330(34) 0.195(26) 0.153(19) 0.000 0.028(19) 0.000

loop_
_atom_site_label
_atom_site_type_symbol
_atom_site_fract_x
_atom_site_fract_y
_atom_site_fract_z
_atom_site_U_iso_or_equiv
_atom_site_thermal_displace_type
_atom_site_occupancy
_atom_site_calc_flag
_atom_site_refinement_flags
_atom_site_disorder_group
Pt1 Pt 0.5000 0.61552(2) 0.7500 0.0426(2) Uani 1 d S .
P1 P 0.3893(2) 0.61760(8) 0.84219(11) 0.0484(5) Uani 1 d . .
P2 P 0.6408(2) 0.61595(8) 0.84143(11) 0.0459(5) Uani 1 d . .
C1 C 0.4715(6) 0.6423(3) 0.9200(4) 0.049(2) Uani 1 d . .
H1A H 0.4923(6) 0.6779(3) 0.9188(4) 0.059 Uiso 1 calc R .
C2 C 0.5689(7) 0.6033(3) 0.9188(4) 0.053(2) Uani 1 d . .
H2A H 0.6199(7) 0.6053(3) 0.9611(4) 0.063 Uiso 1 calc R .
C3 C 0.5122(7) 0.5501(3) 0.9110(5) 0.057(2) Uani 1 d . .
H3A H 0.5398(7) 0.5316(3) 0.8728(5) 0.068 Uiso 1 calc R .
H3B H 0.5270(7) 0.5307(3) 0.9532(5) 0.068 Uiso 1 calc R .
C4 C 0.3849(8) 0.5607(4) 0.8963(5) 0.061(2) Uani 1 d . .
H4A H 0.3394(8) 0.5328(4) 0.8764(5) 0.073 Uiso 1 calc R .
C5 C 0.3500(7) 0.5832(4) 0.9631(5) 0.064(2) Uani 1 d . .
C6 C 0.3986(7) 0.6267(4) 0.9768(4) 0.056(2) Uani 1 d . .
C7 C 0.2733(9) 0.5532(5) 1.0054(6) 0.084(3) Uani 1 d . .
H7A H 0.2516(9) 0.5227(5) 0.9812(6) 0.126 Uiso 1 calc R .
H7B H 0.2083(9) 0.5728(5) 1.0120(6) 0.126 Uiso 1 calc R .
H7C H 0.3114(9) 0.5451(5) 1.0497(6) 0.126 Uiso 1 calc R .
C8 C 0.3936(10) 0.6617(5) 1.0375(5) 0.088(3) Uani 1 d . .
H8A H 0.4393(10) 0.6906(5) 1.0313(5) 0.132 Uiso 1 calc R .
H8B H 0.4202(10) 0.6446(5) 1.0794(5) 0.132 Uiso 1 calc R .
H8C H 0.3181(10) 0.6722(5) 1.0405(5) 0.132 Uiso 1 calc R .
C9 C 0.2546(8) 0.6472(4) 0.8380(5) 0.066(3) Uani 1 d . .
C10 C 0.1567(9) 0.6207(6) 0.8332(7) 0.099(5) Uani 1 d . .
H10A H 0.1594(9) 0.5857(6) 0.8324(7) 0.119 Uiso 1 calc R .
C11 C 0.0568(13) 0.6436(13) 0.8296(10) 0.158(9) Uani 1 d . .
H11A H -0.0089(13) 0.6251(13) 0.8240(10) 0.190 Uiso 1 calc R .
C12 C 0.0548(18) 0.6976(14) 0.8346(10) 0.171(13) Uani 1 d . .
H12A H -0.0130(18) 0.7142(14) 0.8342(10) 0.206 Uiso 1 calc R .
C13 C 0.1451(17) 0.7230(8) 0.8397(8) 0.141(8) Uani 1 d . .
H13A H 0.1415(17) 0.7580(8) 0.8419(8) 0.169 Uiso 1 calc R .
C14 C 0.2512(11) 0.6992(6) 0.8422(7) 0.100(4) Uani 1 d . .
H14A H 0.3164(11) 0.7181(6) 0.8464(7) 0.120 Uiso 1 calc R .
C15 C 0.7014(7) 0.6779(3) 0.8576(5) 0.055(2) Uani 1 d . .
C16 C 0.6729(11) 0.7169(4) 0.8144(6) 0.089(4) Uani 1 d . .
H16A H 0.6253(11) 0.7116(4) 0.7745(6) 0.107 Uiso 1 calc R .
C17 C 0.7145(14) 0.7650(5) 0.8293(8) 0.112(5) Uani 1 d . .
H17A H 0.6925(14) 0.7916(5) 0.7999(8) 0.134 Uiso 1 calc R .
C18 C 0.7849(10) 0.7735(5) 0.8847(7) 0.089(4) Uani 1 d . .
H18A H 0.8127(10) 0.8057(5) 0.8935(7) 0.107 Uiso 1 calc R .
C19 C 0.8163(11) 0.7356(5) 0.9281(8) 0.097(4) Uani 1 d . .
H19A H 0.8671(11) 0.7416(5) 0.9663(8) 0.117 Uiso 1 calc R .
C20 C 0.7732(9) 0.6874(5) 0.9161(6) 0.083(3) Uani 1 d . .
H20A H 0.7926(9) 0.6616(5) 0.9475(6) 0.099 Uiso 1 calc R .
C21 C 0.7491(7) 0.5694(3) 0.8414(5) 0.054(2) Uani 1 d . .
C22 C 0.7541(11) 0.5367(5) 0.7884(6) 0.094(4) Uani 1 d . .
H22A H 0.7002(11) 0.5377(5) 0.7510(6) 0.113 Uiso 1 calc R .
C23 C 0.8405(14) 0.5013(7) 0.7897(7) 0.134(7) Uani 1 d . .
H23A H 0.8440(14) 0.4795(7) 0.7524(7) 0.161 Uiso 1 calc R .
C24 C 0.9166(12) 0.4983(6) 0.8427(9) 0.111(5) Uani 1 d . .
H24A H 0.9744(12) 0.4752(6) 0.8421(9) 0.133 Uiso 1 calc R .
C25 C 0.9105(10) 0.5284(5) 0.8972(10) 0.106(5) Uani 1 d . .
H25A H 0.9628(10) 0.5253(5) 0.9354(10) 0.127 Uiso 1 calc R .
C26 C 0.8295(10) 0.5635(4) 0.8978(7) 0.090(4) Uani 1 d . .
H26A H 0.8269(10) 0.5841(4) 0.9365(7) 0.108 Uiso 1 calc R .
C27 C 0.4229(24) 0.8442(17) 0.8440(12) 0.257(18) Uani 1 d . .
H27A H 0.4207(24) 0.8207(17) 0.8062(12) 0.386 Uiso 1 calc R .
H27B H 0.4800(24) 0.8688(17) 0.8389(12) 0.386 Uiso 1 calc R .
H27C H 0.3522(24) 0.8608(17) 0.8439(12) 0.386 Uiso 1 calc R .
C28 C 0.4462(16) 0.8182(8) 0.9075(15) 0.148(8) Uani 1 d . .
C29 C 0.4520(19) 0.8488(12) 0.9685(14) 0.213(12) Uani 1 d . .
H29A H 0.4681(19) 0.8281(12) 1.0088(14) 0.320 Uiso 1 calc R .
H29B H 0.3820(19) 0.8655(12) 0.9714(14) 0.320 Uiso 1 calc R .
H29C H 0.5098(19) 0.8735(12) 0.9663(14) 0.320 Uiso 1 calc R .
C30 C 0.5000 0.4401(15) 0.7500 0.187(16) Uani 1 d S .
C31 C 0.5693(29) 0.4060(17) 0.7928(16) 0.341(28) Uani 1 d . .
H31A H 0.6196(29) 0.4250(17) 0.8241(16) 0.511 Uiso 1 calc R .
H31B H 0.6110(29) 0.3852(17) 0.7639(16) 0.511 Uiso 1 calc R .
H31C H 0.5234(29) 0.3851(17) 0.8190(16) 0.511 Uiso 1 calc R .
B1 B 0.7384(21) 0.9209(7) 0.8899(10) 0.115(6) Uani 1 d . .
F1 F 0.7132(20) 0.8947(5) 0.8319(6) 0.248(10) Uani 1 d . .
F2 F 0.7240(17) 0.8913(4) 0.9414(6) 0.209(7) Uani 1 d . .
F3 F 0.8453(13) 0.9328(7) 0.9084(11) 0.248(8) Uani 1 d . .
F4 F 0.6901(11) 0.9644(5) 0.8838(8) 0.204(6) Uani 1 d . .
O1 O 0.4526(17) 0.7738(7) 0.9108(17) 0.293(14) Uani 1 d . .
O2 O 0.5000 0.4883(12) 0.7500 0.226(11) Uani 1 d S .

loop_
_atom_type_symbol
_atom_type_description
_atom_type_scat_dispersion_real
_atom_type_scat_dispersion_imag
_atom_type_scat_source
C C 0.0033 0.0016 'International Tables Vol C Tables 4.2.6.8 and 6.1.1.4'
H H 0.0000 0.0000 'International Tables Vol C Tables 4.2.6.8 and 6.1.1.4'
B B 0.0013 0.0007 'International Tables Vol C Tables 4.2.6.8 and 6.1.1.4'
F F 0.0171 0.0103 'International Tables Vol C Tables 4.2.6.8 and 6.1.1.4'
P P 0.1023 0.0942 'International Tables Vol C Tables 4.2.6.8 and 6.1.1.4'
Pt Pt -1.7033 8.3905 'International Tables Vol C Tables 4.2.6.8 and 6.1.1.4'
O O 0.0106 0.0060 'International Tables Vol C Tables 4.2.6.8 and 6.1.1.4'

loop_
_geom_angle_atom_site_label_1
_geom_angle_atom_site_label_2
_geom_angle_atom_site_label_3
_geom_angle
_geom_angle_site_symmetry_1
_geom_angle_site_symmetry_3
_geom_angle_publ_flag
P1 Pt1 P1 177.28(11) . 2_656 ?
P1 Pt1 P2 98.75(7) . 2_656 ?
P1 Pt1 P2 81.24(7) 2_656 2_656 ?
P1 Pt1 P2 81.24(7) . . ?
P1 Pt1 P2 98.75(7) 2_656 . ?
P2 Pt1 P2 179.44(11) 2_656 . ?
C9 P1 C4 108.1(5) . . ?
C9 P1 C1 107.3(4) . . ?
C4 P1 C1 82.5(4) . . ?
C9 P1 Pt1 123.7(3) . . ?
C4 P1 Pt1 117.7(3) . . ?
C1 P1 Pt1 109.3(3) . . ?
C21 P2 C15 110.0(4) . . ?
C21 P2 C2 105.8(4) . . ?
C15 P2 C2 103.8(4) . . ?
C21 P2 Pt1 118.3(3) . . ?
C15 P2 Pt1 112.8(3) . . ?
C2 P2 Pt1 104.6(3) . . ?
C6 C1 C2 108.3(7) . . ?
C6 C1 P1 100.9(5) . . ?
C2 C1 P1 95.8(5) . . ?
C1 C2 C3 106.0(6) . . ?
C1 C2 P2 107.6(6) . . ?
C3 C2 P2 108.8(6) . . ?
C4 C3 C2 105.6(7) . . ?
C5 C4 C3 105.1(8) . . ?
C5 C4 P1 100.8(7) . . ?
C3 C4 P1 99.9(6) . . ?
C6 C5 C7 129.6(9) . . ?
C6 C5 C4 111.4(8) . . ?
C7 C5 C4 118.9(10) . . ?
C5 C6 C8 130.8(9) . . ?
C5 C6 C1 111.7(8) . . ?
C8 C6 C1 117.5(8) . . ?
C10 C9 C14 119.2(11) . . ?
C10 C9 P1 123.1(9) . . ?
C14 C9 P1 117.7(9) . . ?
C11 C10 C9 122.2(18) . . ?
C10 C11 C12 117.8(20) . . ?
C13 C12 C11 120.9(18) . . ?
C12 C13 C14 121.7(21) . . ?
C9 C14 C13 118.2(15) . . ?
C16 C15 C20 118.0(9) . . ?
C16 C15 P2 120.8(7) . . ?
C20 C15 P2 121.2(8) . . ?
C15 C16 C17 120.5(11) . . ?
C18 C17 C16 121.0(13) . . ?
C17 C18 C19 120.1(11) . . ?
C18 C19 C20 120.4(12) . . ?
C15 C20 C19 119.9(12) . . ?
C22 C21 C26 116.4(9) . . ?
C22 C21 P2 121.7(7) . . ?
C26 C21 P2 121.8(8) . . ?
C21 C22 C23 120.2(11) . . ?
C24 C23 C22 121.3(14) . . ?
C23 C24 C25 119.8(12) . . ?
C24 C25 C26 120.8(13) . . ?
C25 C26 C21 121.4(13) . . ?
O1 C28 C27 122.7(31) . . ?
O1 C28 C29 121.7(33) . . ?
C27 C28 C29 115.4(24) . . ?
O2 C30 C31 128.9(22) . . ?
O2 C30 C31 128.9(22) . 2_656 ?
C31 C30 C31 102.2(43) . 2_656 ?
F2 B1 F4 121.4(21) . . ?
F2 B1 F1 107.3(14) . . ?
F4 B1 F1 108.8(20) . . ?
F2 B1 F3 97.5(20) . . ?
F4 B1 F3 103.1(16) . . ?
F1 B1 F3 119.2(22) . . ?

loop_
_geom_bond_atom_site_label_1
_geom_bond_atom_site_label_2
_geom_bond_distance
_geom_bond_site_symmetry_2
_geom_bond_publ_flag
Pt1 P1 2.324(2) . ?
Pt1 P1 2.324(2) 2_656 ?
Pt1 P2 2.339(2) 2_656 ?
Pt1 P2 2.339(2) . ?
P1 C9 1.802(9) . ?
P1 C4 1.841(9) . ?
P1 C1 1.846(8) . ?
P2 C21 1.801(9) . ?
P2 C15 1.817(9) . ?
P2 C2 1.827(8) . ?
C1 C6 1.526(12) . ?
C1 C2 1.569(12) . ?
C2 C3 1.571(12) . ?
C3 C4 1.562(13) . ?
C4 C5 1.518(13) . ?
C5 C6 1.313(14) . ?
C5 C7 1.515(13) . ?
C6 C8 1.503(13) . ?
C9 C10 1.37(2) . ?
C9 C14 1.38(2) . ?
C10 C11 1.35(2) . ?
C11 C12 1.44(4) . ?
C12 C13 1.28(3) . ?
C13 C14 1.42(2) . ?
C15 C16 1.356(14) . ?
C15 C20 1.386(13) . ?
C16 C17 1.39(2) . ?
C17 C18 1.33(2) . ?
C18 C19 1.34(2) . ?
C19 C20 1.39(2) . ?
C21 C22 1.348(14) . ?
C21 C26 1.402(14) . ?
C22 C23 1.40(2) . ?
C23 C24 1.32(2) . ?
C24 C25 1.33(2) . ?
C25 C26 1.35(2) . ?
C27 C28 1.42(3) . ?
C28 O1 1.18(2) . ?
C28 C29 1.43(3) . ?
C30 O2 1.28(4) . ?
C30 C31 1.44(3) . ?
C30 C31 1.44(3) 2_656 ?
B1 F2 1.29(2) . ?
B1 F4 1.30(2) . ?
B1 F1 1.33(2) . ?
B1 F3 1.34(2) . ?
